data_1100674
loop_
_publ_author_name
'Shen, Xuan'
'Sakata, Kazunori'
'Hashimoto, Mamoru'

_publ_section_title
;
 Crystal Structure of a Dinuclear 1,2-Bis(diphenylphosphinooxide)ethane-bridged
 (6,8,15,17-Tetramethyldibenzo[b,i][1,4,8,11]-tetraazacyclotetradecinato)
 zinc(II) Complex
;
_journal_name_full
;
 Analytical Sciences: X-ray Structure Analysis Online
;
_journal_page_first x49
_journal_page_last x50
_journal_paper_doi 10.2116/analscix.19.x49
_journal_volume 19
_journal_year 2003
_chemical_formula_sum 'C74 H74 N10 O2 P2 Zn2'
_chemical_formula_weight 1328.17
_space_group_IT_number 14
_symmetry_cell_setting monoclinic
_symmetry_Int_Tables_number 14
_symmetry_space_group_name_Hall '-P 2yn'
_symmetry_space_group_name_H-M 'P 1 21/n 1'
_cell_angle_alpha 90
_cell_angle_beta 103.23(1)
_cell_angle_gamma 90
_cell_formula_units_Z 2
_cell_length_a 15.456(3)
_cell_length_b 9.993(2)
_cell_length_c 21.691(2)
_cell_measurement_reflns_used 25
_cell_measurement_temperature 293.2
_cell_measurement_theta_max 14.7
_cell_measurement_theta_min 10.0
_cell_volume 3261(1)
_diffrn_measured_fraction_theta_full 0.9995
_diffrn_measured_fraction_theta_max 0.9995
_diffrn_measurement_device_type 'Rigaku AFC7R'
_diffrn_measurement_method \w-2\q
_diffrn_radiation_type 'Mo K\a'
_diffrn_radiation_wavelength 0.7107
_diffrn_reflns_av_R_equivalents 0.077
_diffrn_reflns_limit_h_max 20
_diffrn_reflns_limit_h_min 0
_diffrn_reflns_limit_k_max 13
_diffrn_reflns_limit_k_min 0
_diffrn_reflns_limit_l_max 27
_diffrn_reflns_limit_l_min -28
_diffrn_reflns_number 8611
_diffrn_reflns_theta_full 28.00
_diffrn_reflns_theta_max 28.00
_diffrn_standards_decay_% 0.78
_diffrn_standards_interval_count 150
_diffrn_standards_number 3
_exptl_absorpt_coefficient_mu 0.840
_exptl_absorpt_correction_T_max 0.991
_exptl_absorpt_correction_T_min 0.853
_exptl_absorpt_correction_type psi-scan
_exptl_absorpt_process_details '(North, Phillips & Mathews, 1968)'
_exptl_crystal_colour red
_exptl_crystal_density_diffrn 1.352
_exptl_crystal_density_method 'not measured'
_exptl_crystal_description plate
_exptl_crystal_size_max 0.400
_exptl_crystal_size_mid 0.200
_exptl_crystal_size_min 0.100
_refine_diff_density_max 1.13
_refine_diff_density_min -2.26
_refine_ls_extinction_method none
_refine_ls_goodness_of_fit_ref 1.022
_refine_ls_hydrogen_treatment noref
_refine_ls_number_parameters 406
_refine_ls_number_reflns 7865
_refine_ls_R_factor_gt 0.0480
_refine_ls_shift/su_max 0.0005
_refine_ls_structure_factor_coef Fsqd
_refine_ls_weighting_details 'w = 1/[\s^2^(Fo^2^) + (0.05000(Max(Fo^2^,0) + 2Fc^2^)/3)^2^]'
_refine_ls_weighting_scheme calc
_refine_ls_wR_factor_ref 0.1567
_reflns_number_gt 3324
_reflns_number_total 7865
_reflns_threshold_expression F^2^>2.0\s(F^2^)
_cod_database_code 1100674

loop_
_symmetry_equiv_pos_as_xyz
x,y,z
1/2-x,1/2+y,1/2-z
-x,-y,-z
1/2+x,1/2-y,1/2+z

loop_
_atom_site_label
_atom_site_type_symbol
_atom_site_fract_x
_atom_site_fract_y
_atom_site_fract_z
_atom_site_U_iso_or_equiv
_atom_site_adp_type
_atom_site_occupancy
_atom_site_calc_flag
_atom_site_refinement_flags
_atom_site_disorder_assembly
_atom_site_disorder_group
Zn(1) Zn 0.29265(3) 0.11853(5) 0.99928(2) 0.0313(1) Uani 1.00 d . . .
P(1) P 0.07771(8) 0.0349(1) 0.92816(6) 0.0352(3) Uani 1.00 d . . .
O(1) O 0.1573(2) 0.0923(3) 0.9702(2) 0.0442(10) Uani 1.00 d . . .
N(1) N 0.3491(2) -0.0027(3) 0.9450(2) 0.0307(10) Uani 1.00 d . . .
N(2) N 0.3196(3) -0.0107(4) 1.0739(2) 0.035(1) Uani 1.00 d . . .
N(3) N 0.2988(2) 0.2510(4) 1.0714(2) 0.033(1) Uani 1.00 d . . .
N(4) N 0.3248(2) 0.2601(4) 0.9402(2) 0.035(1) Uani 1.00 d . . .
N(5) N 0.1490(5) -0.4087(7) 1.0862(4) 0.117(3) Uani 1.00 d . . .
C(1) C 0.4666(3) -0.1632(5) 0.9301(2) 0.047(1) Uani 1.00 d . . .
C(2) C 0.4042(3) -0.1029(4) 0.9679(2) 0.036(1) Uani 1.00 d . . .
C(3) C 0.4137(3) -0.1524(4) 1.0291(2) 0.039(1) Uani 1.00 d . . .
C(4) C 0.3792(3) -0.1076(5) 1.0801(2) 0.037(1) Uani 1.00 d . . .
C(5) C 0.4209(4) -0.1679(6) 1.1441(3) 0.058(2) Uani 1.00 d . . .
C(6) C 0.2851(3) 0.0418(5) 1.1228(2) 0.037(1) Uani 1.00 d . . .
C(7) C 0.2505(3) -0.0321(6) 1.1654(2) 0.047(2) Uani 1.00 d . . .
C(8) C 0.2109(4) 0.0277(6) 1.2092(2) 0.056(2) Uani 1.00 d . . .
C(9) C 0.2025(4) 0.1645(7) 1.2097(2) 0.055(2) Uani 1.00 d . . .
C(10) C 0.2328(3) 0.2427(5) 1.1663(2) 0.045(1) Uani 1.00 d . . .
C(11) C 0.2749(3) 0.1828(5) 1.1223(2) 0.037(1) Uani 1.00 d . . .
C(12) C 0.3640(4) 0.4494(6) 1.1350(3) 0.057(2) Uani 1.00 d . . .
C(13) C 0.3362(3) 0.3713(5) 1.0737(2) 0.038(1) Uani 1.00 d . . .
C(14) C 0.3556(3) 0.4313(5) 1.0198(2) 0.043(1) Uani 1.00 d . . .
C(15) C 0.3544(3) 0.3793(5) 0.9589(2) 0.037(1) Uani 1.00 d . . .
C(16) C 0.3979(4) 0.4702(5) 0.9182(3) 0.054(2) Uani 1.00 d . . .
C(17) C 0.3277(3) 0.1979(5) 0.8826(2) 0.035(1) Uani 1.00 d . . .
C(18) C 0.3112(3) 0.2607(5) 0.8231(2) 0.047(2) Uani 1.00 d . . .
C(19) C 0.3110(4) 0.1901(7) 0.7690(3) 0.057(2) Uani 1.00 d . . .
C(20) C 0.3218(4) 0.0533(7) 0.7717(2) 0.055(2) Uani 1.00 d . . .
C(21) C 0.3352(3) -0.0122(5) 0.8285(2) 0.046(1) Uani 1.00 d . . .
C(22) C 0.3405(3) 0.0552(5) 0.8849(2) 0.034(1) Uani 1.00 d . . .
C(23) C 0.0431(3) 0.1276(5) 0.8556(2) 0.041(1) Uani 1.00 d . . .
C(24) C 0.0929(3) 0.1159(7) 0.8106(2) 0.060(2) Uani 1.00 d . . .
C(25) C 0.0717(4) 0.1946(8) 0.7563(3) 0.077(2) Uani 1.00 d . . .
C(26) C 0.0019(4) 0.2808(7) 0.7465(3) 0.069(2) Uani 1.00 d . . .
C(27) C -0.0474(4) 0.2934(6) 0.7908(3) 0.067(2) Uani 1.00 d . . .
C(28) C -0.0277(3) 0.2154(5) 0.8450(2) 0.048(2) Uani 1.00 d . . .
C(29) C 0.0935(3) -0.1359(5) 0.9078(2) 0.036(1) Uani 1.00 d . . .
C(30) C 0.0308(4) -0.1999(6) 0.8609(3) 0.060(2) Uani 1.00 d . . .
C(31) C 0.0420(5) -0.3333(7) 0.8480(3) 0.084(3) Uani 1.00 d . . .
C(32) C 0.1131(5) -0.4040(6) 0.8807(3) 0.073(2) Uani 1.00 d . . .
C(33) C 0.1746(5) -0.3405(6) 0.9267(3) 0.073(2) Uani 1.00 d . . .
C(34) C 0.1649(4) -0.2082(5) 0.9402(3) 0.051(2) Uani 1.00 d . . .
C(35) C -0.0146(3) 0.0349(5) 0.9674(2) 0.042(1) Uani 1.00 d . . .
C(36) C 0.0965(6) -0.6185(8) 1.0194(4) 0.105(3) Uani 1.00 d . . .
C(37) C 0.1243(5) -0.5019(8) 1.0564(4) 0.083(3) Uani 1.00 d . . .
H(1) H 0.4892 -0.1108 0.9043 0.1293 Uiso 1.00 calc . . .
H(2) H 0.4386 -0.2168 0.9030 0.1019 Uiso 1.00 calc . . .
H(3) H 0.5208 -0.1945 0.9556 0.0680 Uiso 1.00 calc . . .
H(4) H 0.4538 -0.2157 1.0409 0.0185 Uiso 1.00 calc . . .
H(5) H 0.4854 -0.2035 1.1443 0.1162 Uiso 1.00 calc . . .
H(6) H 0.3919 -0.2405 1.1460 0.1212 Uiso 1.00 calc . . .
H(7) H 0.4229 -0.1139 1.1726 0.0733 Uiso 1.00 calc . . .
H(8) H 0.2497 -0.1286 1.1635 0.0226 Uiso 1.00 calc . . .
H(9) H 0.1898 -0.0274 1.2394 0.0902 Uiso 1.00 calc . . .
H(10) H 0.1837 0.1958 1.2364 0.0488 Uiso 1.00 calc . . .
H(11) H 0.2104 0.3507 1.1619 0.0672 Uiso 1.00 calc . . .
H(12) H 0.3807 0.3940 1.1681 0.1013 Uiso 1.00 calc . . .
H(13) H 0.3214 0.5057 1.1346 0.1494 Uiso 1.00 calc . . .
H(14) H 0.4181 0.4918 1.1377 0.1018 Uiso 1.00 calc . . .
H(15) H 0.3796 0.5132 1.0264 0.0239 Uiso 1.00 calc . . .
H(16) H 0.4342 0.5172 0.9419 0.1283 Uiso 1.00 calc . . .
H(17) H 0.3481 0.5135 0.8939 0.0726 Uiso 1.00 calc . . .
H(18) H 0.4275 0.4228 0.8937 0.1033 Uiso 1.00 calc . . .
H(19) H 0.2949 0.3568 0.8255 0.0471 Uiso 1.00 calc . . .
H(20) H 0.3009 0.2326 0.7308 0.0591 Uiso 1.00 calc . . .
H(21) H 0.3260 -0.0011 0.7403 0.0434 Uiso 1.00 calc . . .
H(22) H 0.3426 -0.1101 0.8364 0.0433 Uiso 1.00 calc . . .
H(23) H 0.1429 0.0692 0.8157 0.0915 Uiso 1.00 calc . . .
H(24) H 0.1131 0.1947 0.7295 0.1164 Uiso 1.00 calc . . .
H(25) H -0.0123 0.3291 0.7099 0.0968 Uiso 1.00 calc . . .
H(26) H -0.0958 0.3344 0.7823 0.0921 Uiso 1.00 calc . . .
H(27) H -0.0569 0.2198 0.8743 0.0401 Uiso 1.00 calc . . .
H(28) H -0.0097 -0.1549 0.8403 0.0487 Uiso 1.00 calc . . .
H(29) H 0.0060 -0.3742 0.8215 0.0789 Uiso 1.00 calc . . .
H(30) H 0.1185 -0.4935 0.8732 0.1159 Uiso 1.00 calc . . .
H(31) H 0.2113 -0.3822 0.9475 0.1000 Uiso 1.00 calc . . .
H(32) H 0.2013 -0.1708 0.9765 0.0847 Uiso 1.00 calc . . .
H(33) H -0.0407 0.1228 0.9751 0.1355 Uiso 1.00 calc . . .
H(34) H -0.0315 0.0264 0.9434 0.2099 Uiso 1.00 calc . . .
H(35) H 0.1288 -0.6210 0.9901 0.1546 Uiso 1.00 calc . . .
H(36) H 0.0421 -0.6376 0.9935 0.2055 Uiso 1.00 calc . . .
H(37) H 0.1095 -0.6764 1.0468 0.2190 Uiso 1.00 calc . . .

loop_
_atom_type_symbol
_atom_type_description
_atom_type_scat_dispersion_real
_atom_type_scat_dispersion_imag
_atom_type_scat_source
C C 0.003 0.002
;International Tables for Crystallography
(1992, Vol. C, Tables 4.2.6.8 and 6.1.1.1)
;
H H 0.000 0.000
;International Tables for Crystallography
(1992, Vol. C, Table 6.1.1.2)
;
N N 0.006 0.003
;International Tables for Crystallography
(1992, Vol. C, Tables 4.2.6.8 and 6.1.1.1)
;
P P 0.102 0.094
;International Tables for Crystallography
(1992, Vol. C, Tables 4.2.6.8 and 6.1.1.1)
;
Zn Zn 0.284 1.430
;International Tables for Crystallography
(1992, Vol. C, Tables 4.2.6.8 and 6.1.1.1)
;
O O 0.011 0.006
;International Tables for Crystallography
(1992, Vol. C, Tables 4.2.6.8 and 6.1.1.1)
;
